data_1542332
loop_
_publ_author_name
'Bigler, Raphael'
'Mezzetti, Antonio'

_publ_section_title
;
 Highly Enantioselective Transfer Hydrogenation of Polar Double Bonds by
 Macrocyclic Iron(II)/(NH)2P2Catalysts
;
_journal_issue 2
_journal_name_full 'Organic Process Research &amp; Development'
_journal_page_first 253
_journal_paper_doi 10.1021/acs.oprd.5b00391
_journal_volume 20
_journal_year 2016
_chemical_absolute_configuration syn
_chemical_formula_moiety 'C16 H17 O4 P'
_chemical_formula_sum 'C16 H17 O4 P'
_chemical_formula_weight 304.26
_space_group_crystal_system monoclinic
_space_group_IT_number 4
_space_group_name_Hall 'P 2yb'
_space_group_name_H-M_alt 'P 1 21 1'
_symmetry_space_group_name_Hall 'P 2yb'
_symmetry_space_group_name_H-M 'P 1 21 1'
_atom_sites_solution_hydrogens geom
_audit_creation_date 2015-10-21
_audit_creation_method
;
Olex2 1.2
(compiled 2015.09.30 svn.r3233 for OlexSys, GUI svn.r5103)
;
_cell_angle_alpha 90
_cell_angle_beta 105.314(6)
_cell_angle_gamma 90
_cell_formula_units_Z 2
_cell_length_a 8.4621(4)
_cell_length_b 10.2910(6)
_cell_length_c 8.8558(6)
_cell_measurement_reflns_used 2649
_cell_measurement_temperature 100(2)
_cell_measurement_theta_max 31.6560
_cell_measurement_theta_min 3.1950
_cell_volume 743.81(8)
_computing_cell_refinement 'Bruker SAINT'
_computing_data_collection 'Bruker APEX2'
_computing_data_reduction 'Bruker SAINT'
_computing_molecular_graphics 'Olex2 (Dolomanov et al., 2009)'
_computing_publication_material 'Olex2 (Dolomanov et al., 2009)'
_computing_structure_refinement 'XL (Sheldrick, 2008)'
_computing_structure_solution 'XS (Sheldrick, 2008)'
_diffrn_ambient_temperature 100(2)
_diffrn_detector 'Bruker Photon 100 area detector'
_diffrn_detector_area_resol_mean 10.24
_diffrn_detector_type 'CMOS area detector'
_diffrn_measured_fraction_theta_full 0.999
_diffrn_measured_fraction_theta_max 0.999
_diffrn_measurement_device 'kappa-stage diffractometer'
_diffrn_measurement_device_type 'Bruker D8 Venture'
_diffrn_measurement_method '\w and \f scans'
_diffrn_radiation_monochromator 'focusing graphite'
_diffrn_radiation_probe x-ray
_diffrn_radiation_type MoK\a
_diffrn_radiation_wavelength 0.71073
_diffrn_reflns_av_R_equivalents 0.0347
_diffrn_reflns_av_unetI/netI 0.0611
_diffrn_reflns_laue_measured_fraction_full 0.999
_diffrn_reflns_laue_measured_fraction_max 0.999
_diffrn_reflns_limit_h_max 11
_diffrn_reflns_limit_h_min -11
_diffrn_reflns_limit_k_max 13
_diffrn_reflns_limit_k_min -14
_diffrn_reflns_limit_l_max 12
_diffrn_reflns_limit_l_min -12
_diffrn_reflns_number 6869
_diffrn_reflns_point_group_measured_fraction_full 0.957
_diffrn_reflns_point_group_measured_fraction_max 0.927
_diffrn_reflns_theta_full 26.000
_diffrn_reflns_theta_max 29.564
_diffrn_reflns_theta_min 2.962
_diffrn_source 'sealed tube'
_diffrn_standards_number 0
_exptl_absorpt_coefficient_mu 0.198
_exptl_absorpt_correction_type none
_exptl_crystal_density_diffrn 1.359
_exptl_crystal_description block
_exptl_crystal_F_000 320
_exptl_crystal_size_max 0.444
_exptl_crystal_size_mid 0.366
_exptl_crystal_size_min 0.29
_refine_diff_density_max 0.289
_refine_diff_density_min -0.257
_refine_diff_density_rms 0.054
_refine_ls_abs_structure_details
;
 Flack x determined using 1338 quotients [(I+)-(I-)]/[(I+)+(I-)]
 (Parsons, Flack and Wagner, Acta Cryst. B69 (2013) 249-259).
;
_refine_ls_abs_structure_Flack 0.05(7)
_refine_ls_extinction_method none
_refine_ls_goodness_of_fit_ref 1.030
_refine_ls_hydrogen_treatment constr
_refine_ls_matrix_type full
_refine_ls_number_parameters 191
_refine_ls_number_reflns 3877
_refine_ls_number_restraints 1
_refine_ls_restrained_S_all 1.030
_refine_ls_R_factor_all 0.0477
_refine_ls_R_factor_gt 0.0413
_refine_ls_shift/su_max 0.000
_refine_ls_shift/su_mean 0.000
_refine_ls_structure_factor_coef Fsqd
_refine_ls_weighting_details 'w=1/[\s^2^(Fo^2^)+(0.0379P)^2^+0.0190P] where P=(Fo^2^+2Fc^2^)/3'
_refine_ls_weighting_scheme calc
_refine_ls_wR_factor_gt 0.0878
_refine_ls_wR_factor_ref 0.0927
_reflns_Friedel_coverage 0.763
_reflns_friedel_fraction_full 0.910
_reflns_friedel_fraction_max 0.847
_reflns_number_gt 3517
_reflns_number_total 3877
_reflns_threshold_expression 'I > 2\s(I)'
_cod_data_source_file op5b00391_si_002.cif
_cod_data_source_block Compound2
_cod_depositor_comments 'Adding full bibliography for 1542332--1542333.cif.'
_cod_database_code 1542332
_shelx_space_group_comment
;
The symmetry employed for this shelxl refinement is uniquely defined
by the following loop, which should always be used as a source of
symmetry information in preference to the above space-group names.
They are only intended as comments.
;
_olex2_refinement_description
;
1. Fixed Uiso
 At 1.2 times of:
  All C(H) groups, All C(H,H) groups
 At 1.5 times of:
  All O(H) groups
2.a Ternary CH refined with riding coordinates:
 C14(H14)
2.b Secondary CH2 refined with riding coordinates:
 C1(H1A,H1B), C15(H15A,H15B), C16(H16A,H16B)
2.c Aromatic/amide H refined with riding coordinates:
 C5(H5), C6(H6), C7(H7), C12(H12), C4(H4), C11(H11), C9(H9), C3(H3), C10(H10)
2.d Idealised tetrahedral OH refined as rotating group:
 O2(H2)
;
_shelx_shelxl_version_number 2014/7
_olex2_submission_special_instructions 'No special instructions were received (===END'

loop_
_space_group_symop_operation_xyz
'x, y, z'
'-x, y+1/2, -z'

loop_
_atom_site_label
_atom_site_type_symbol
_atom_site_fract_x
_atom_site_fract_y
_atom_site_fract_z
_atom_site_U_iso_or_equiv
_atom_site_adp_type
_atom_site_occupancy
_atom_site_site_symmetry_order
_atom_site_calc_flag
_atom_site_refinement_flags_posn
P1 P 0.82655(7) 0.65560(7) 0.03371(8) 0.01440(15) Uani 1 1 d .
O2 O 0.8637(2) 0.4525(2) -0.1413(3) 0.0230(5) Uani 1 1 d .
H2 H 0.9336 0.3962 -0.1118 0.034 Uiso 1 1 calc GR
O1 O 0.8814(2) 0.79398(19) 0.0639(2) 0.0212(4) Uani 1 1 d .
C2 C 0.6138(3) 0.6459(3) -0.0709(3) 0.0146(5) Uani 1 1 d .
O3 O 0.6374(2) 0.7588(2) 0.4212(2) 0.0247(5) Uani 1 1 d .
C8 C 0.8616(3) 0.5625(3) 0.2130(3) 0.0161(5) Uani 1 1 d .
C14 C 0.6279(3) 0.6724(3) 0.2966(3) 0.0181(6) Uani 1 1 d .
H14 H 0.6156 0.7208 0.1988 0.022 Uiso 1 1 calc R
O4 O 0.4865(2) 0.5956(2) 0.2880(3) 0.0281(5) Uani 1 1 d .
C1 C 0.9325(3) 0.5751(3) -0.0942(3) 0.0193(6) Uani 1 1 d .
H1A H 0.9256 0.6286 -0.1859 0.023 Uiso 1 1 calc R
H1B H 1.0473 0.5649 -0.0396 0.023 Uiso 1 1 calc R
C5 C 0.2869(3) 0.6399(3) -0.2375(3) 0.0194(6) Uani 1 1 d .
H5 H 0.1775 0.6377 -0.2943 0.023 Uiso 1 1 calc R
C6 C 0.3754(3) 0.7532(3) -0.2297(3) 0.0176(6) Uani 1 1 d .
H6 H 0.3249 0.8275 -0.2799 0.021 Uiso 1 1 calc R
C13 C 0.7764(3) 0.5862(3) 0.3262(3) 0.0170(6) Uani 1 1 d .
C7 C 0.5403(3) 0.7573(3) -0.1471(3) 0.0163(6) Uani 1 1 d .
H7 H 0.6004 0.8335 -0.1431 0.020 Uiso 1 1 calc R
C12 C 0.8245(3) 0.5227(3) 0.4707(3) 0.0215(6) Uani 1 1 d .
H12 H 0.7684 0.5387 0.5460 0.026 Uiso 1 1 calc R
C4 C 0.3598(3) 0.5300(3) -0.1615(4) 0.0209(6) Uani 1 1 d .
H4 H 0.2991 0.4540 -0.1661 0.025 Uiso 1 1 calc R
C11 C 0.9542(3) 0.4363(3) 0.5031(4) 0.0250(7) Uani 1 1 d .
H11 H 0.9860 0.3954 0.6001 0.030 Uiso 1 1 calc R
C9 C 0.9914(3) 0.4727(3) 0.2469(4) 0.0200(6) Uani 1 1 d .
H9 H 1.0474 0.4547 0.1720 0.024 Uiso 1 1 calc R
C15 C 0.4710(3) 0.7981(3) 0.4034(4) 0.0280(7) Uani 1 1 d .
H15A H 0.4423 0.8709 0.3317 0.034 Uiso 1 1 calc R
H15B H 0.4528 0.8223 0.5033 0.034 Uiso 1 1 calc R
C3 C 0.5239(3) 0.5322(3) -0.0779(3) 0.0178(6) Uani 1 1 d .
H3 H 0.5731 0.4578 -0.0268 0.021 Uiso 1 1 calc R
C10 C 1.0365(3) 0.4108(3) 0.3907(4) 0.0250(7) Uani 1 1 d .
H10 H 1.1227 0.3518 0.4119 0.030 Uiso 1 1 calc R
C16 C 0.3730(4) 0.6782(4) 0.3372(5) 0.0483(11) Uani 1 1 d .
H16A H 0.3312 0.6356 0.4165 0.058 Uiso 1 1 calc R
H16B H 0.2815 0.7007 0.2493 0.058 Uiso 1 1 calc R

loop_
_atom_site_aniso_label
_atom_site_aniso_U_11
_atom_site_aniso_U_22
_atom_site_aniso_U_33
_atom_site_aniso_U_23
_atom_site_aniso_U_13
_atom_site_aniso_U_12
P1 0.0118(2) 0.0129(3) 0.0189(3) -0.0004(3) 0.0048(2) -0.0005(3)
O2 0.0192(9) 0.0198(11) 0.0286(12) -0.0046(10) 0.0039(8) 0.0072(8)
O1 0.0180(8) 0.0148(10) 0.0306(12) -0.0014(9) 0.0062(8) -0.0033(8)
C2 0.0144(9) 0.0145(13) 0.0161(12) 0.0004(13) 0.0058(8) 0.0025(12)
O3 0.0219(9) 0.0280(13) 0.0235(11) -0.0114(10) 0.0047(8) -0.0003(9)
C8 0.0139(10) 0.0146(14) 0.0179(13) -0.0021(11) 0.0010(9) -0.0035(10)
C14 0.0171(10) 0.0201(16) 0.0170(12) -0.0030(12) 0.0043(9) -0.0037(11)
O4 0.0169(8) 0.0285(12) 0.0385(13) -0.0075(10) 0.0063(9) -0.0075(9)
C1 0.0162(11) 0.0198(14) 0.0231(15) 0.0039(12) 0.0073(10) 0.0031(11)
C5 0.0136(9) 0.0259(16) 0.0184(13) -0.0010(13) 0.0036(9) -0.0011(12)
C6 0.0187(12) 0.0158(15) 0.0186(14) 0.0039(12) 0.0055(10) 0.0053(11)
C13 0.0167(11) 0.0142(14) 0.0188(14) -0.0045(11) 0.0022(10) -0.0046(10)
C7 0.0191(12) 0.0136(14) 0.0179(13) 0.0024(11) 0.0078(10) 0.0000(11)
C12 0.0246(13) 0.0214(15) 0.0170(14) -0.0036(13) 0.0031(11) -0.0082(12)
C4 0.0177(12) 0.0180(14) 0.0282(16) -0.0009(13) 0.0079(11) -0.0034(11)
C11 0.0285(14) 0.0226(16) 0.0175(14) 0.0022(13) -0.0052(12) -0.0056(12)
C9 0.0158(11) 0.0181(15) 0.0245(15) -0.0011(13) 0.0023(10) 0.0009(11)
C15 0.0243(13) 0.0358(18) 0.0268(16) -0.0030(15) 0.0121(12) 0.0044(14)
C3 0.0163(11) 0.0142(13) 0.0236(15) 0.0012(12) 0.0066(11) 0.0016(10)
C10 0.0196(12) 0.0223(16) 0.0275(17) 0.0021(13) -0.0034(11) 0.0016(12)
C16 0.0258(14) 0.047(3) 0.078(3) -0.015(2) 0.0244(17) -0.0045(17)

loop_
_atom_type_symbol
_atom_type_description
_atom_type_scat_dispersion_real
_atom_type_scat_dispersion_imag
_atom_type_scat_source
C C 0.0033 0.0016 'International Tables Vol C Tables 4.2.6.8 and 6.1.1.4'
H H 0.0000 0.0000 'International Tables Vol C Tables 4.2.6.8 and 6.1.1.4'
O O 0.0106 0.0060 'International Tables Vol C Tables 4.2.6.8 and 6.1.1.4'
P P 0.1023 0.0942 'International Tables Vol C Tables 4.2.6.8 and 6.1.1.4'

loop_
_geom_angle_atom_site_label_1
_geom_angle_atom_site_label_2
_geom_angle_atom_site_label_3
_geom_angle
O1 P1 C2 111.43(13)
O1 P1 C8 112.04(13)
O1 P1 C1 111.30(13)
C2 P1 C8 109.41(12)
C2 P1 C1 104.18(12)
C8 P1 C1 108.14(13)
C1 O2 H2 109.5
C7 C2 P1 117.6(2)
C3 C2 P1 122.2(2)
C3 C2 C7 120.2(2)
C14 O3 C15 104.0(2)
C13 C8 P1 122.6(2)
C13 C8 C9 118.8(3)
C9 C8 P1 118.2(2)
O3 C14 H14 110.1
O3 C14 O4 105.5(2)
O3 C14 C13 111.4(2)
O4 C14 H14 110.1
O4 C14 C13 109.5(2)
C13 C14 H14 110.1
C14 O4 C16 106.1(2)
P1 C1 H1A 109.4
P1 C1 H1B 109.4
O2 C1 P1 111.10(18)
O2 C1 H1A 109.4
O2 C1 H1B 109.4
H1A C1 H1B 108.0
C6 C5 H5 119.9
C4 C5 H5 119.9
C4 C5 C6 120.3(2)
C5 C6 H6 119.8
C5 C6 C7 120.5(2)
C7 C6 H6 119.8
C8 C13 C14 122.8(2)
C12 C13 C8 119.5(3)
C12 C13 C14 117.6(2)
C2 C7 C6 119.1(2)
C2 C7 H7 120.4
C6 C7 H7 120.4
C13 C12 H12 119.5
C11 C12 C13 120.9(3)
C11 C12 H12 119.5
C5 C4 H4 119.9
C5 C4 C3 120.1(3)
C3 C4 H4 119.9
C12 C11 H11 120.1
C10 C11 C12 119.7(3)
C10 C11 H11 120.1
C8 C9 H9 119.7
C10 C9 C8 120.5(3)
C10 C9 H9 119.7
O3 C15 H15A 111.1
O3 C15 H15B 111.1
O3 C15 C16 103.5(2)
H15A C15 H15B 109.0
C16 C15 H15A 111.1
C16 C15 H15B 111.1
C2 C3 C4 119.7(3)
C2 C3 H3 120.1
C4 C3 H3 120.1
C11 C10 C9 120.5(3)
C11 C10 H10 119.8
C9 C10 H10 119.8
O4 C16 C15 104.9(2)
O4 C16 H16A 110.8
O4 C16 H16B 110.8
C15 C16 H16A 110.8
C15 C16 H16B 110.8
H16A C16 H16B 108.8

loop_
_geom_bond_atom_site_label_1
_geom_bond_atom_site_label_2
_geom_bond_distance
P1 O1 1.500(2)
P1 C2 1.797(2)
P1 C8 1.811(3)
P1 C1 1.819(3)
O2 H2 0.8200
O2 C1 1.405(3)
C2 C7 1.391(4)
C2 C3 1.388(4)
O3 C14 1.403(3)
O3 C15 1.433(3)
C8 C13 1.402(4)
C8 C9 1.405(4)
C14 H14 0.9800
C14 O4 1.419(3)
C14 C13 1.504(4)
O4 C16 1.434(4)
C1 H1A 0.9700
C1 H1B 0.9700
C5 H5 0.9300
C5 C6 1.378(4)
C5 C4 1.376(4)
C6 H6 0.9300
C6 C7 1.394(4)
C13 C12 1.398(4)
C7 H7 0.9300
C12 H12 0.9300
C12 C11 1.383(4)
C4 H4 0.9300
C4 C3 1.391(4)
C11 H11 0.9300
C11 C10 1.382(5)
C9 H9 0.9300
C9 C10 1.385(4)
C15 H15A 0.9700
C15 H15B 0.9700
C15 C16 1.516(5)
C3 H3 0.9300
C10 H10 0.9300
C16 H16A 0.9700
C16 H16B 0.9700

loop_
_geom_torsion_atom_site_label_1
_geom_torsion_atom_site_label_2
_geom_torsion_atom_site_label_3
_geom_torsion_atom_site_label_4
_geom_torsion
P1 C2 C7 C6 179.9(2)
P1 C2 C3 C4 -179.6(2)
P1 C8 C13 C14 11.9(4)
P1 C8 C13 C12 -171.5(2)
P1 C8 C9 C10 171.9(2)
O1 P1 C2 C7 17.3(2)
O1 P1 C2 C3 -163.1(2)
O1 P1 C8 C13 67.3(2)
O1 P1 C8 C9 -105.7(2)
O1 P1 C1 O2 -171.05(17)
C2 P1 C8 C13 -56.8(2)
C2 P1 C8 C9 130.2(2)
C2 P1 C1 O2 -50.8(2)
O3 C14 O4 C16 32.0(3)
O3 C14 C13 C8 -133.8(3)
O3 C14 C13 C12 49.5(3)
O3 C15 C16 O4 -13.9(4)
C8 P1 C2 C7 141.7(2)
C8 P1 C2 C3 -38.6(2)
C8 P1 C1 O2 65.5(2)
C8 C13 C12 C11 -0.4(4)
C8 C9 C10 C11 0.2(4)
C14 O3 C15 C16 33.3(3)
C14 O4 C16 C15 -10.4(4)
C14 C13 C12 C11 176.4(2)
O4 C14 C13 C8 109.9(3)
O4 C14 C13 C12 -66.8(3)
C1 P1 C2 C7 -102.8(2)
C1 P1 C2 C3 76.8(2)
C1 P1 C8 C13 -169.7(2)
C1 P1 C8 C9 17.3(2)
C5 C6 C7 C2 -0.8(4)
C5 C4 C3 C2 0.2(4)
C6 C5 C4 C3 -0.7(5)
C13 C8 C9 C10 -1.3(4)
C13 C14 O4 C16 152.1(3)
C13 C12 C11 C10 -0.8(4)
C7 C2 C3 C4 0.1(4)
C12 C11 C10 C9 0.9(4)
C4 C5 C6 C7 1.1(4)
C9 C8 C13 C14 -175.2(2)
C9 C8 C13 C12 1.4(4)
C15 O3 C14 O4 -41.2(3)
C15 O3 C14 C13 -160.0(2)
C3 C2 C7 C6 0.3(4)
